data_7131185
loop_
_publ_author_name
'Li, Tong'
'Zhang, Li'
'He, Yuhao'
'Chen, Yizhen'
'Wang, Dongmin'
'Liu, Jingjing'
'Tan, Gengwen'

_publ_section_title
;
 A germanimidoyl chloride: synthesis, characterization and reactivity.
;
_journal_issue 11
_journal_name_full 'Chemical communications (Cambridge, England)'
_journal_page_first 1533
_journal_page_last 1536
_journal_paper_doi 10.1039/d2cc05970c
_journal_volume 59
_journal_year 2023
_chemical_formula_sum 'C65 H76 Cl Ge N'
_chemical_formula_weight 979.30
_space_group_crystal_system monoclinic
_space_group_IT_number 14
_space_group_name_Hall '-P 2ybc'
_space_group_name_H-M_alt 'P 1 21/c 1'
_atom_sites_solution_hydrogens geom
_audit_creation_method SHELXL-2014/7
_audit_update_record
;
2022-11-04 deposited with the CCDC.	2023-01-17 downloaded from the CCDC.
;
_cell_angle_alpha 90
_cell_angle_beta 108.586(3)
_cell_angle_gamma 90
_cell_formula_units_Z 4
_cell_length_a 15.0823(10)
_cell_length_b 26.4574(17)
_cell_length_c 14.7964(10)
_cell_measurement_reflns_used 9815
_cell_measurement_temperature 120(2)
_cell_measurement_theta_max 47.64
_cell_measurement_theta_min 2.91
_cell_volume 5596.4(6)
_computing_structure_refinement 'SHELXL-2014/7 (Sheldrick, 2014)'
_diffrn_ambient_temperature 120(2)
_diffrn_measured_fraction_theta_full 0.999
_diffrn_measured_fraction_theta_max 0.988
_diffrn_measurement_device_type 'Bruker D8 Venture'
_diffrn_measurement_method '\f and \w scans'
_diffrn_radiation_type GaK\a
_diffrn_radiation_wavelength 1.34139
_diffrn_reflns_av_R_equivalents 0.0969
_diffrn_reflns_av_unetI/netI 0.0769
_diffrn_reflns_Laue_measured_fraction_full 0.999
_diffrn_reflns_Laue_measured_fraction_max 0.988
_diffrn_reflns_limit_h_max 18
_diffrn_reflns_limit_h_min -18
_diffrn_reflns_limit_k_max 26
_diffrn_reflns_limit_k_min -31
_diffrn_reflns_limit_l_max 16
_diffrn_reflns_limit_l_min -17
_diffrn_reflns_number 72960
_diffrn_reflns_point_group_measured_fraction_full 0.999
_diffrn_reflns_point_group_measured_fraction_max 0.988
_diffrn_reflns_theta_full 53.594
_diffrn_reflns_theta_max 54.448
_diffrn_reflns_theta_min 2.689
_exptl_absorpt_coefficient_mu 0.963
_exptl_absorpt_correction_T_max 0.7506
_exptl_absorpt_correction_T_min 0.5904
_exptl_absorpt_correction_type multi-scan
_exptl_crystal_colour yellow
_exptl_crystal_density_diffrn 1.162
_exptl_crystal_description block
_exptl_crystal_F_000 2088
_exptl_crystal_size_max 0.150
_exptl_crystal_size_mid 0.120
_exptl_crystal_size_min 0.100
_refine_diff_density_max 0.986
_refine_diff_density_min -0.773
_refine_diff_density_rms 0.082
_refine_ls_extinction_coef 0.00026(8)
_refine_ls_extinction_expression Fc^*^=kFc[1+0.001xFc^2^\l^3^/sin(2\q)]^-1/4^
_refine_ls_extinction_method 'SHELXL-2014/7 (Sheldrick 2014'
_refine_ls_goodness_of_fit_ref 1.022
_refine_ls_hydrogen_treatment constr
_refine_ls_matrix_type full
_refine_ls_number_parameters 642
_refine_ls_number_reflns 10335
_refine_ls_number_restraints 115
_refine_ls_restrained_S_all 1.025
_refine_ls_R_factor_all 0.1290
_refine_ls_R_factor_gt 0.0746
_refine_ls_shift/su_max 0.001
_refine_ls_shift/su_mean 0.000
_refine_ls_structure_factor_coef Fsqd
_refine_ls_weighting_details 'w=1/[\s^2^(Fo^2^)+(0.1119P)^2^+7.4189P] where P=(Fo^2^+2Fc^2^)/3'
_refine_ls_weighting_scheme calc
_refine_ls_wR_factor_gt 0.1972
_refine_ls_wR_factor_ref 0.2277
_reflns_Friedel_coverage 0.000
_reflns_number_gt 6455
_reflns_number_total 10335
_reflns_threshold_expression 'I > 2\s(I)'
_cod_data_source_file d2cc05970c2.cif
_cod_data_source_block 2
_cod_depositor_comments 'Adding full bibliography for 7131185--7131189.cif.'
_cod_original_sg_symbol_H-M 'P 21/c'
_cod_database_code 7131185
_shelx_shelxl_version_number 2014/7
_shelx_space_group_comment
;
The symmetry employed for this shelxl refinement is uniquely defined
by the following loop, which should always be used as a source of
symmetry information in preference to the above space-group names.
They are only intended as comments.
;
_shelx_estimated_absorpt_t_min 0.869
_shelx_estimated_absorpt_t_max 0.910

loop_
_space_group_symop_operation_xyz
'x, y, z'
'-x, y+1/2, -z+1/2'
'-x, -y, -z'
'x, -y-1/2, z-1/2'

loop_
_atom_site_label
_atom_site_type_symbol
_atom_site_fract_x
_atom_site_fract_y
_atom_site_fract_z
_atom_site_U_iso_or_equiv
_atom_site_adp_type
_atom_site_occupancy
_atom_site_site_symmetry_order
_atom_site_calc_flag
_atom_site_refinement_flags_posn
_atom_site_refinement_flags_adp
_atom_site_refinement_flags_occupancy
_atom_site_disorder_assembly
_atom_site_disorder_group
Ge1 Ge 0.61048(4) 0.34613(2) 0.30678(4) 0.0515(2) Uani 1 1 d . U . . .
Cl1 Cl 0.45965(8) 0.33163(4) 0.24087(8) 0.0527(3) Uani 1 1 d . U . . .
N1 N 0.7016(3) 0.30810(16) 0.3324(3) 0.0624(11) Uani 1 1 d . . . . .
C1 C 0.6284(3) 0.41476(16) 0.3535(3) 0.0419(10) Uani 1 1 d . . . . .
C2 C 0.6225(3) 0.45730(16) 0.2940(3) 0.0385(10) Uani 1 1 d . . . . .
C3 C 0.6317(3) 0.50580(16) 0.3314(3) 0.0409(10) Uani 1 1 d . . . . .
C4 C 0.6488(3) 0.51433(16) 0.4285(3) 0.0434(10) Uani 1 1 d . . . . .
H4A H 0.6548 0.5478 0.4530 0.052 Uiso 1 1 calc R U . . .
C5 C 0.6569(3) 0.47320(16) 0.4886(3) 0.0393(10) Uani 1 1 d . . . . .
C6 C 0.6460(3) 0.42370(16) 0.4523(3) 0.0406(10) Uani 1 1 d . . . . .
C7 C 0.6135(3) 0.51624(16) 0.1661(3) 0.0475(11) Uani 1 1 d . . . . .
H7A H 0.6690 0.5236 0.1464 0.057 Uiso 1 1 calc R U . . .
H7B H 0.5569 0.5260 0.1133 0.057 Uiso 1 1 calc R U . . .
C8 C 0.6184(3) 0.54625(16) 0.2551(3) 0.0452(10) Uani 1 1 d . . . . .
C9 C 0.7000(4) 0.5834(2) 0.2804(4) 0.0797(18) Uani 1 1 d . . . . .
H9A H 0.7015 0.6022 0.3379 0.119 Uiso 1 1 calc R U . . .
H9B H 0.7588 0.5648 0.2920 0.119 Uiso 1 1 calc R U . . .
H9C H 0.6922 0.6071 0.2275 0.119 Uiso 1 1 calc R U . . .
C10 C 0.5268(4) 0.5755(2) 0.2429(4) 0.0802(18) Uani 1 1 d . . . . .
H10A H 0.5322 0.5944 0.3014 0.120 Uiso 1 1 calc R U . . .
H10B H 0.5153 0.5990 0.1893 0.120 Uiso 1 1 calc R U . . .
H10C H 0.4747 0.5515 0.2304 0.120 Uiso 1 1 calc R U . . .
C11 C 0.6529(3) 0.41992(16) 0.6161(3) 0.0442(10) Uani 1 1 d . . . . .
H11A H 0.5895 0.4176 0.6221 0.053 Uiso 1 1 calc R U . . .
H11B H 0.6987 0.4086 0.6769 0.053 Uiso 1 1 calc R U . . .
C12 C 0.6735(3) 0.47459(16) 0.5950(3) 0.0421(10) Uani 1 1 d . . . . .
C13 C 0.6066(3) 0.51137(17) 0.6218(3) 0.0469(11) Uani 1 1 d . . . . .
H13A H 0.6198 0.5111 0.6911 0.070 Uiso 1 1 calc R U . . .
H13B H 0.6158 0.5456 0.6010 0.070 Uiso 1 1 calc R U . . .
H13C H 0.5418 0.5008 0.5903 0.070 Uiso 1 1 calc R U . . .
C14 C 0.7741(3) 0.49180(19) 0.6493(3) 0.0508(11) Uani 1 1 d . . . . .
H14A H 0.7832 0.4924 0.7179 0.076 Uiso 1 1 calc R U . . .
H14B H 0.8188 0.4682 0.6365 0.076 Uiso 1 1 calc R U . . .
H14C H 0.7844 0.5257 0.6281 0.076 Uiso 1 1 calc R U . . .
C15 C 0.6100(3) 0.45848(16) 0.1878(3) 0.0415(10) Uani 1 1 d . . . . .
C16 C 0.6859(3) 0.42984(17) 0.1597(3) 0.0454(11) Uani 1 1 d . . . . .
C17 C 0.7811(3) 0.43550(18) 0.1956(3) 0.0497(11) Uani 1 1 d . . . . .
H17A H 0.8072 0.4585 0.2465 0.060 Uiso 1 1 calc R U . . .
C18 C 0.8404(3) 0.40771(19) 0.1578(4) 0.0550(12) Uani 1 1 d . . . . .
C19 C 0.7988(3) 0.3746(2) 0.0837(4) 0.0582(13) Uani 1 1 d . . . . .
H19A H 0.8377 0.3557 0.0566 0.070 Uiso 1 1 calc R U . . .
C20 C 0.7030(3) 0.3681(2) 0.0476(4) 0.0567(13) Uani 1 1 d . . . . .
H20A H 0.6771 0.3445 -0.0023 0.068 Uiso 1 1 calc R U . . .
C21 C 0.6448(3) 0.39618(18) 0.0846(3) 0.0487(11) Uani 1 1 d . . . . .
C22 C 0.5435(3) 0.39830(16) 0.0623(3) 0.0429(10) Uani 1 1 d . . . . .
C23 C 0.4710(3) 0.37289(17) -0.0045(3) 0.0467(11) Uani 1 1 d . . . . .
H23A H 0.4840 0.3492 -0.0468 0.056 Uiso 1 1 calc R U . . .
C24 C 0.3794(3) 0.38244(17) -0.0086(3) 0.0449(11) Uani 1 1 d . . . . .
H24A H 0.3302 0.3647 -0.0539 0.054 Uiso 1 1 calc R U . . .
C25 C 0.3570(3) 0.41737(17) 0.0520(3) 0.0456(11) Uani 1 1 d . . . . .
C26 C 0.4305(3) 0.44223(17) 0.1180(3) 0.0436(10) Uani 1 1 d . . . . .
H26A H 0.4176 0.4658 0.1606 0.052 Uiso 1 1 calc R U . . .
C27 C 0.5218(3) 0.43333(16) 0.1229(3) 0.0393(10) Uani 1 1 d . . . . .
C28 C 0.2570(3) 0.4271(2) 0.0503(3) 0.0537(12) Uani 1 1 d . . . . .
C29 C 0.2395(4) 0.4848(2) 0.0554(4) 0.0693(15) Uani 1 1 d . . . . .
H29A H 0.2852 0.4990 0.1126 0.104 Uiso 1 1 calc R U . . .
H29B H 0.2460 0.5014 -0.0013 0.104 Uiso 1 1 calc R U . . .
H29C H 0.1762 0.4904 0.0582 0.104 Uiso 1 1 calc R U . . .
C30 C 0.2445(4) 0.4031(2) 0.1393(4) 0.0779(17) Uani 1 1 d . . . . .
H30A H 0.2923 0.4162 0.1961 0.117 Uiso 1 1 calc R U . . .
H30B H 0.1822 0.4113 0.1425 0.117 Uiso 1 1 calc R U . . .
H30C H 0.2509 0.3663 0.1364 0.117 Uiso 1 1 calc R U . . .
C31 C 0.1846(3) 0.4078(3) -0.0388(4) 0.0831(19) Uani 1 1 d . . . . .
H31A H 0.1219 0.4151 -0.0358 0.125 Uiso 1 1 calc R U . . .
H31B H 0.1928 0.4246 -0.0947 0.125 Uiso 1 1 calc R U . . .
H31C H 0.1920 0.3712 -0.0440 0.125 Uiso 1 1 calc R U . . .
C32 C 0.9469(3) 0.4150(2) 0.1951(4) 0.0602(13) Uani 1 1 d . . . . .
C33 C 0.9812(4) 0.4258(3) 0.3026(4) 0.0789(17) Uani 1 1 d . . . . .
H33A H 1.0493 0.4303 0.3242 0.118 Uiso 1 1 calc R U . . .
H33B H 0.9514 0.4567 0.3155 0.118 Uiso 1 1 calc R U . . .
H33C H 0.9649 0.3974 0.3366 0.118 Uiso 1 1 calc R U . . .
C34 C 0.9725(4) 0.4598(2) 0.1420(5) 0.086(2) Uani 1 1 d . . . . .
H34A H 0.9507 0.4531 0.0733 0.129 Uiso 1 1 calc R U . . .
H34B H 0.9426 0.4906 0.1551 0.129 Uiso 1 1 calc R U . . .
H34C H 1.0406 0.4643 0.1638 0.129 Uiso 1 1 calc R U . . .
C35 C 0.9983(4) 0.3677(2) 0.1775(5) 0.0808(18) Uani 1 1 d . . . . .
H35A H 0.9777 0.3600 0.1092 0.121 Uiso 1 1 calc R U . . .
H35B H 1.0659 0.3740 0.1996 0.121 Uiso 1 1 calc R U . . .
H35C H 0.9842 0.3391 0.2127 0.121 Uiso 1 1 calc R U . . .
C36 C 0.6595(3) 0.38549(16) 0.5324(3) 0.0419(10) Uani 1 1 d . . . . .
C37 C 0.7526(3) 0.35596(18) 0.5601(3) 0.0465(11) Uani 1 1 d . . . . .
C38 C 0.8418(3) 0.37355(19) 0.5731(3) 0.0501(11) Uani 1 1 d . . . . .
H38A H 0.8508 0.4079 0.5591 0.060 Uiso 1 1 calc R U . . .
C39 C 0.9192(3) 0.3418(2) 0.6064(3) 0.0570(13) Uani 1 1 d . . . . .
C40 C 0.9019(4) 0.2916(2) 0.6234(4) 0.0656(14) Uani 1 1 d . . . . .
H40A H 0.9534 0.2692 0.6462 0.079 Uiso 1 1 calc R U . . .
C41 C 0.8114(4) 0.2730(2) 0.6080(4) 0.0614(13) Uani 1 1 d . . . . .
H41A H 0.8015 0.2383 0.6185 0.074 Uiso 1 1 calc R U . . .
C42 C 0.7374(3) 0.30570(18) 0.5776(3) 0.0503(11) Uani 1 1 d . . . . .
C43 C 0.6366(3) 0.29702(17) 0.5543(3) 0.0484(11) Uani 1 1 d . . . . .
C44 C 0.5859(4) 0.25491(18) 0.5632(4) 0.0563(12) Uani 1 1 d . . . . .
H44A H 0.6170 0.2247 0.5903 0.068 Uiso 1 1 calc R U . . .
C45 C 0.4890(4) 0.25724(18) 0.5320(3) 0.0540(12) Uani 1 1 d . . . . .
H45A H 0.4548 0.2281 0.5383 0.065 Uiso 1 1 calc R U . . .
C46 C 0.4402(3) 0.30037(17) 0.4921(3) 0.0490(11) Uani 1 1 d . . . . .
C47 C 0.4930(3) 0.34374(16) 0.4881(3) 0.0458(11) Uani 1 1 d . . . . .
H47A H 0.4619 0.3745 0.4640 0.055 Uiso 1 1 calc R U . . .
C48 C 0.5885(3) 0.34203(15) 0.5187(3) 0.0428(10) Uani 1 1 d . . . . .
C49 C 0.3339(3) 0.29830(19) 0.4550(4) 0.0592(13) Uani 1 1 d . . . . .
C50 C 0.2963(4) 0.2813(2) 0.5355(5) 0.0821(18) Uani 1 1 d . . . . .
H50A H 0.2278 0.2800 0.5114 0.123 Uiso 1 1 calc R U . . .
H50B H 0.3208 0.2477 0.5579 0.123 Uiso 1 1 calc R U . . .
H50C H 0.3162 0.3054 0.5885 0.123 Uiso 1 1 calc R U . . .
C51 C 0.2894(4) 0.3498(2) 0.4173(5) 0.0728(16) Uani 1 1 d . . . . .
H51A H 0.2211 0.3464 0.3944 0.109 Uiso 1 1 calc R U . . .
H51B H 0.3076 0.3748 0.4688 0.109 Uiso 1 1 calc R U . . .
H51C H 0.3112 0.3608 0.3648 0.109 Uiso 1 1 calc R U . . .
C52 C 0.3034(4) 0.2603(2) 0.3718(4) 0.0780(17) Uani 1 1 d . . . . .
H52A H 0.2350 0.2587 0.3474 0.117 Uiso 1 1 calc R U . . .
H52B H 0.3274 0.2713 0.3207 0.117 Uiso 1 1 calc R U . . .
H52C H 0.3285 0.2268 0.3943 0.117 Uiso 1 1 calc R U . . .
C53 C 1.0184(3) 0.3617(2) 0.6290(3) 0.0709(13) Uani 1 1 d D U . . .
C54 C 1.0685(6) 0.3566(3) 0.7347(5) 0.082(2) Uani 0.605(6) 1 d D U P A 1
H54A H 1.1325 0.3694 0.7495 0.123 Uiso 0.605(6) 1 calc R U P A 1
H54B H 1.0352 0.3762 0.7700 0.123 Uiso 0.605(6) 1 calc R U P A 1
H54C H 1.0702 0.3210 0.7531 0.123 Uiso 0.605(6) 1 calc R U P A 1
C55 C 1.0201(6) 0.4168(3) 0.6002(6) 0.088(2) Uani 0.605(6) 1 d D U P A 1
H55A H 0.9877 0.4203 0.5316 0.132 Uiso 0.605(6) 1 calc R U P A 1
H55B H 0.9886 0.4375 0.6355 0.132 Uiso 0.605(6) 1 calc R U P A 1
H55C H 1.0851 0.4280 0.6148 0.132 Uiso 0.605(6) 1 calc R U P A 1
C56 C 1.0717(6) 0.3313(3) 0.5753(6) 0.087(2) Uani 0.605(6) 1 d D U P A 1
H56A H 1.0399 0.3342 0.5066 0.131 Uiso 0.605(6) 1 calc R U P A 1
H56B H 1.1356 0.3444 0.5908 0.131 Uiso 0.605(6) 1 calc R U P A 1
H56C H 1.0738 0.2957 0.5942 0.131 Uiso 0.605(6) 1 calc R U P A 1
C54A C 1.0302(9) 0.4033(4) 0.7034(7) 0.084(3) Uani 0.395(6) 1 d D U P A 2
H54D H 1.0188 0.3894 0.7600 0.125 Uiso 0.395(6) 1 calc R U P A 2
H54E H 1.0940 0.4168 0.7211 0.125 Uiso 0.395(6) 1 calc R U P A 2
H54F H 0.9854 0.4306 0.6768 0.125 Uiso 0.395(6) 1 calc R U P A 2
C55A C 1.0365(9) 0.3843(5) 0.5426(7) 0.081(3) Uani 0.395(6) 1 d D U P A 2
H55D H 1.1011 0.3966 0.5605 0.121 Uiso 0.395(6) 1 calc R U P A 2
H55E H 1.0267 0.3585 0.4928 0.121 Uiso 0.395(6) 1 calc R U P A 2
H55F H 0.9934 0.4126 0.5184 0.121 Uiso 0.395(6) 1 calc R U P A 2
C56A C 1.0924(8) 0.3216(4) 0.6715(8) 0.088(3) Uani 0.395(6) 1 d D U P A 2
H56D H 1.0815 0.3066 0.7276 0.132 Uiso 0.395(6) 1 calc R U P A 2
H56E H 1.0888 0.2952 0.6240 0.132 Uiso 0.395(6) 1 calc R U P A 2
H56F H 1.1546 0.3372 0.6904 0.132 Uiso 0.395(6) 1 calc R U P A 2
C57 C 0.7306(3) 0.25776(18) 0.3320(3) 0.0541(12) Uani 1 1 d . . . . .
C58 C 0.8269(3) 0.25257(19) 0.3457(4) 0.0574(13) Uani 1 1 d . . . . .
C59 C 0.8656(4) 0.20420(19) 0.3531(3) 0.0586(13) Uani 1 1 d . . . . .
H59A H 0.9309 0.2009 0.3637 0.070 Uiso 1 1 calc R U . . .
C60 C 0.8124(4) 0.16083(18) 0.3456(4) 0.0567(13) Uani 1 1 d . . . . .
C61 C 0.7170(4) 0.1671(2) 0.3294(3) 0.0587(13) Uani 1 1 d . . . . .
H61A H 0.6790 0.1377 0.3220 0.070 Uiso 1 1 calc R U . . .
C62 C 0.6749(4) 0.21400(18) 0.3236(3) 0.0544(12) Uani 1 1 d . . . . .
C63 C 0.8847(4) 0.2986(2) 0.3511(4) 0.0724(15) Uani 1 1 d . . . . .
H63A H 0.8452 0.3287 0.3445 0.109 Uiso 1 1 calc R U . . .
H63B H 0.9345 0.2995 0.4127 0.109 Uiso 1 1 calc R U . . .
H63C H 0.9124 0.2979 0.2995 0.109 Uiso 1 1 calc R U . . .
C64 C 0.8565(4) 0.1095(2) 0.3524(4) 0.0733(16) Uani 1 1 d . . . . .
H64A H 0.8087 0.0834 0.3456 0.110 Uiso 1 1 calc R U . . .
H64B H 0.8847 0.1057 0.3015 0.110 Uiso 1 1 calc R U . . .
H64C H 0.9051 0.1059 0.4145 0.110 Uiso 1 1 calc R U . . .
C65 C 0.5710(4) 0.2176(2) 0.3070(4) 0.0635(14) Uani 1 1 d . . . . .
H65A H 0.5526 0.2532 0.3047 0.095 Uiso 1 1 calc R U . . .
H65B H 0.5371 0.2012 0.2463 0.095 Uiso 1 1 calc R U . . .
H65C H 0.5558 0.2006 0.3591 0.095 Uiso 1 1 calc R U . . .

loop_
_atom_site_aniso_label
_atom_site_aniso_U_11
_atom_site_aniso_U_22
_atom_site_aniso_U_33
_atom_site_aniso_U_23
_atom_site_aniso_U_13
_atom_site_aniso_U_12
Ge1 0.0567(4) 0.0381(4) 0.0539(4) -0.0037(2) 0.0096(3) -0.0052(3)
Cl1 0.0529(7) 0.0391(6) 0.0537(7) 0.0014(5) -0.0005(5) -0.0059(5)
N1 0.064(3) 0.053(3) 0.069(3) -0.010(2) 0.020(2) 0.000(2)
C1 0.037(2) 0.040(3) 0.047(2) -0.003(2) 0.0101(18) -0.0054(19)
C2 0.033(2) 0.035(2) 0.044(2) 0.0001(19) 0.0073(18) 0.0002(18)
C3 0.036(2) 0.036(3) 0.051(2) -0.0012(19) 0.0135(18) -0.0012(18)
C4 0.042(2) 0.036(2) 0.051(3) -0.009(2) 0.0128(19) -0.0071(19)
C5 0.032(2) 0.039(3) 0.045(2) -0.0049(19) 0.0096(18) -0.0050(18)
C6 0.031(2) 0.042(3) 0.045(2) 0.003(2) 0.0069(18) -0.0027(19)
C7 0.055(3) 0.036(3) 0.049(3) 0.004(2) 0.013(2) -0.004(2)
C8 0.053(3) 0.034(2) 0.053(3) 0.001(2) 0.022(2) -0.003(2)
C9 0.106(5) 0.074(4) 0.057(3) -0.002(3) 0.022(3) -0.048(4)
C10 0.101(5) 0.072(4) 0.088(4) 0.035(3) 0.058(4) 0.042(3)
C11 0.044(2) 0.041(3) 0.045(2) -0.002(2) 0.0102(19) -0.001(2)
C12 0.035(2) 0.041(3) 0.047(2) -0.003(2) 0.0079(18) -0.0033(19)
C13 0.047(3) 0.042(3) 0.050(3) -0.006(2) 0.013(2) -0.003(2)
C14 0.041(2) 0.055(3) 0.053(3) -0.009(2) 0.009(2) -0.006(2)
C15 0.042(2) 0.036(2) 0.044(2) -0.0004(19) 0.0109(19) -0.0024(19)
C16 0.044(3) 0.043(3) 0.050(3) -0.001(2) 0.017(2) 0.000(2)
C17 0.042(3) 0.050(3) 0.057(3) -0.003(2) 0.016(2) -0.003(2)
C18 0.041(3) 0.059(3) 0.066(3) 0.007(3) 0.018(2) 0.000(2)
C19 0.049(3) 0.059(3) 0.074(3) -0.005(3) 0.029(3) 0.005(2)
C20 0.053(3) 0.059(3) 0.063(3) -0.016(2) 0.025(2) -0.005(2)
C21 0.045(3) 0.050(3) 0.051(3) -0.004(2) 0.015(2) -0.001(2)
C22 0.041(2) 0.037(2) 0.049(2) -0.002(2) 0.012(2) -0.0012(19)
C23 0.049(3) 0.040(3) 0.051(3) -0.005(2) 0.015(2) 0.000(2)
C24 0.042(3) 0.039(3) 0.047(2) 0.002(2) 0.006(2) -0.005(2)
C25 0.041(2) 0.048(3) 0.044(2) 0.004(2) 0.0093(19) 0.001(2)
C26 0.041(2) 0.044(3) 0.042(2) -0.001(2) 0.0086(19) 0.004(2)
C27 0.037(2) 0.039(2) 0.039(2) 0.0010(19) 0.0075(18) -0.0009(18)
C28 0.042(3) 0.064(3) 0.052(3) 0.000(2) 0.009(2) 0.000(2)
C29 0.049(3) 0.070(4) 0.081(4) -0.006(3) 0.010(3) 0.009(3)
C30 0.051(3) 0.099(5) 0.088(4) 0.013(4) 0.027(3) -0.002(3)
C31 0.039(3) 0.121(6) 0.080(4) -0.022(4) 0.005(3) 0.001(3)
C32 0.039(3) 0.065(4) 0.076(3) 0.012(3) 0.018(2) 0.000(2)
C33 0.047(3) 0.096(5) 0.087(4) -0.001(3) 0.013(3) -0.010(3)
C34 0.043(3) 0.092(5) 0.116(5) 0.037(4) 0.018(3) -0.009(3)
C35 0.045(3) 0.090(5) 0.108(5) 0.016(4) 0.026(3) 0.015(3)
C36 0.040(2) 0.037(2) 0.047(2) -0.0013(19) 0.0107(19) -0.0024(19)
C37 0.043(3) 0.050(3) 0.044(2) -0.003(2) 0.011(2) 0.003(2)
C38 0.048(3) 0.051(3) 0.050(3) -0.002(2) 0.013(2) 0.002(2)
C39 0.051(3) 0.062(4) 0.055(3) 0.002(2) 0.013(2) 0.007(2)
C40 0.054(3) 0.072(4) 0.066(3) 0.002(3) 0.011(2) 0.020(3)
C41 0.062(3) 0.050(3) 0.070(3) 0.009(3) 0.018(3) 0.011(3)
C42 0.052(3) 0.046(3) 0.050(3) 0.007(2) 0.011(2) 0.010(2)
C43 0.054(3) 0.040(3) 0.050(3) 0.003(2) 0.015(2) 0.002(2)
C44 0.063(3) 0.034(3) 0.069(3) 0.008(2) 0.017(3) 0.005(2)
C45 0.066(3) 0.035(3) 0.064(3) -0.002(2) 0.024(3) -0.005(2)
C46 0.052(3) 0.042(3) 0.053(3) -0.005(2) 0.016(2) -0.007(2)
C47 0.048(3) 0.029(2) 0.057(3) 0.001(2) 0.012(2) -0.0022(19)
C48 0.053(3) 0.029(2) 0.043(2) -0.0025(18) 0.010(2) -0.003(2)
C49 0.054(3) 0.045(3) 0.076(3) -0.004(2) 0.017(3) -0.010(2)
C50 0.069(4) 0.075(4) 0.113(5) 0.005(4) 0.044(4) -0.012(3)
C51 0.046(3) 0.053(3) 0.111(5) -0.005(3) 0.014(3) -0.010(2)
C52 0.074(4) 0.057(4) 0.091(4) -0.013(3) 0.008(3) -0.017(3)
C53 0.044(2) 0.092(3) 0.074(3) -0.003(2) 0.015(2) 0.003(2)
C54 0.050(4) 0.111(5) 0.076(4) -0.007(4) 0.009(3) -0.011(4)
C55 0.048(4) 0.103(4) 0.106(5) 0.009(4) 0.014(4) -0.004(4)
C56 0.050(4) 0.120(5) 0.091(4) -0.017(4) 0.021(4) 0.003(4)
C54A 0.050(5) 0.109(6) 0.086(5) -0.014(4) 0.013(5) -0.001(5)
C55A 0.051(5) 0.103(6) 0.086(5) -0.001(4) 0.020(4) -0.015(5)
C56A 0.051(5) 0.110(6) 0.098(5) 0.003(5) 0.017(5) 0.009(4)
C57 0.064(3) 0.040(3) 0.052(3) -0.007(2) 0.011(2) -0.003(2)
C58 0.055(3) 0.049(3) 0.066(3) -0.004(2) 0.016(2) -0.005(2)
C59 0.059(3) 0.053(3) 0.058(3) -0.002(2) 0.012(2) 0.008(3)
C60 0.067(3) 0.042(3) 0.057(3) 0.002(2) 0.014(2) 0.006(2)
C61 0.073(4) 0.049(3) 0.054(3) -0.002(2) 0.021(3) -0.008(3)
C62 0.065(3) 0.046(3) 0.050(3) -0.003(2) 0.014(2) 0.001(2)
C63 0.063(3) 0.060(4) 0.085(4) -0.005(3) 0.010(3) -0.007(3)
C64 0.080(4) 0.054(3) 0.077(4) 0.001(3) 0.013(3) 0.009(3)
C65 0.062(3) 0.063(4) 0.065(3) -0.008(3) 0.020(3) -0.008(3)

loop_
_atom_type_symbol
_atom_type_description
_atom_type_scat_dispersion_real
_atom_type_scat_dispersion_imag
_atom_type_scat_source
C C 0.0137 0.0067 'International Tables Vol C Tables 4.2.6.8 and 6.1.1.4'
H H 0.0000 0.0000 'International Tables Vol C Tables 4.2.6.8 and 6.1.1.4'
Cl Cl 0.3281 0.5435 'International Tables Vol C Tables 4.2.6.8 and 6.1.1.4'
Ge Ge -1.5187 0.6907 'International Tables Vol C Tables 4.2.6.8 and 6.1.1.4'
N N 0.0241 0.0134 'International Tables Vol C Tables 4.2.6.8 and 6.1.1.4'

loop_
_geom_angle_atom_site_label_1
_geom_angle_atom_site_label_2
_geom_angle_atom_site_label_3
_geom_angle
_geom_angle_site_symmetry_1
_geom_angle_site_symmetry_3
_geom_angle_publ_flag
N1 Ge1 C1 118.72(19) . . ?
N1 Ge1 Cl1 131.56(15) . . ?
C1 Ge1 Cl1 109.21(13) . . ?
C57 N1 Ge1 144.8(4) . . ?
C2 C1 C6 117.5(4) . . ?
C2 C1 Ge1 123.5(3) . . ?
C6 C1 Ge1 118.9(3) . . ?
C3 C2 C1 120.6(4) . . ?
C3 C2 C15 110.9(4) . . ?
C1 C2 C15 128.4(4) . . ?
C2 C3 C4 121.6(4) . . ?
C2 C3 C8 112.4(4) . . ?
C4 C3 C8 126.0(4) . . ?
C5 C4 C3 118.9(4) . . ?
C5 C4 H4A 120.5 . . ?
C3 C4 H4A 120.5 . . ?
C4 C5 C6 120.7(4) . . ?
C4 C5 C12 126.9(4) . . ?
C6 C5 C12 112.4(4) . . ?
C5 C6 C1 120.7(4) . . ?
C5 C6 C36 110.5(4) . . ?
C1 C6 C36 128.8(4) . . ?
C8 C7 C15 109.2(3) . . ?
C8 C7 H7A 109.8 . . ?
C15 C7 H7A 109.8 . . ?
C8 C7 H7B 109.8 . . ?
C15 C7 H7B 109.8 . . ?
H7A C7 H7B 108.3 . . ?
C7 C8 C3 103.5(3) . . ?
C7 C8 C9 111.3(4) . . ?
C3 C8 C9 111.5(4) . . ?
C7 C8 C10 111.5(4) . . ?
C3 C8 C10 109.8(4) . . ?
C9 C8 C10 109.2(5) . . ?
C8 C9 H9A 109.5 . . ?
C8 C9 H9B 109.5 . . ?
H9A C9 H9B 109.5 . . ?
C8 C9 H9C 109.5 . . ?
H9A C9 H9C 109.5 . . ?
H9B C9 H9C 109.5 . . ?
C8 C10 H10A 109.5 . . ?
C8 C10 H10B 109.5 . . ?
H10A C10 H10B 109.5 . . ?
C8 C10 H10C 109.5 . . ?
H10A C10 H10C 109.5 . . ?
H10B C10 H10C 109.5 . . ?
C12 C11 C36 108.6(3) . . ?
C12 C11 H11A 110.0 . . ?
C36 C11 H11A 110.0 . . ?
C12 C11 H11B 110.0 . . ?
C36 C11 H11B 110.0 . . ?
H11A C11 H11B 108.3 . . ?
C5 C12 C11 102.2(3) . . ?
C5 C12 C13 112.2(3) . . ?
C11 C12 C13 110.5(3) . . ?
C5 C12 C14 111.0(3) . . ?
C11 C12 C14 113.7(4) . . ?
C13 C12 C14 107.2(4) . . ?
C12 C13 H13A 109.5 . . ?
C12 C13 H13B 109.5 . . ?
H13A C13 H13B 109.5 . . ?
C12 C13 H13C 109.5 . . ?
H13A C13 H13C 109.5 . . ?
H13B C13 H13C 109.5 . . ?
C12 C14 H14A 109.5 . . ?
C12 C14 H14B 109.5 . . ?
H14A C14 H14B 109.5 . . ?
C12 C14 H14C 109.5 . . ?
H14A C14 H14C 109.5 . . ?
H14B C14 H14C 109.5 . . ?
C2 C15 C27 115.9(3) . . ?
C2 C15 C16 114.3(3) . . ?
C27 C15 C16 101.0(3) . . ?
C2 C15 C7 103.3(3) . . ?
C27 C15 C7 112.1(3) . . ?
C16 C15 C7 110.4(3) . . ?
C17 C16 C21 121.3(4) . . ?
C17 C16 C15 128.3(4) . . ?
C21 C16 C15 110.3(4) . . ?
C16 C17 C18 120.7(4) . . ?
C16 C17 H17A 119.7 . . ?
C18 C17 H17A 119.7 . . ?
C19 C18 C17 117.4(4) . . ?
C19 C18 C32 121.4(4) . . ?
C17 C18 C32 121.1(5) . . ?
C20 C19 C18 122.5(4) . . ?
C20 C19 H19A 118.7 . . ?
C18 C19 H19A 118.7 . . ?
C19 C20 C21 119.7(5) . . ?
C19 C20 H20A 120.2 . . ?
C21 C20 H20A 120.2 . . ?
C20 C21 C16 118.4(4) . . ?
C20 C21 C22 132.8(4) . . ?
C16 C21 C22 108.7(4) . . ?
C23 C22 C27 118.9(4) . . ?
C23 C22 C21 132.2(4) . . ?
C27 C22 C21 108.9(4) . . ?
C24 C23 C22 119.3(4) . . ?
C24 C23 H23A 120.3 . . ?
C22 C23 H23A 120.3 . . ?
C23 C24 C25 122.2(4) . . ?
C23 C24 H24A 118.9 . . ?
C25 C24 H24A 118.9 . . ?
C26 C25 C24 117.4(4) . . ?
C26 C25 C28 119.8(4) . . ?
C24 C25 C28 122.7(4) . . ?
C27 C26 C25 121.2(4) . . ?
C27 C26 H26A 119.4 . . ?
C25 C26 H26A 119.4 . . ?
C26 C27 C22 121.0(4) . . ?
C26 C27 C15 128.1(4) . . ?
C22 C27 C15 111.0(4) . . ?
C31 C28 C25 113.2(4) . . ?
C31 C28 C30 111.1(5) . . ?
C25 C28 C30 108.1(4) . . ?
C31 C28 C29 106.7(4) . . ?
C25 C28 C29 110.3(4) . . ?
C30 C28 C29 107.3(4) . . ?
C28 C29 H29A 109.5 . . ?
C28 C29 H29B 109.5 . . ?
H29A C29 H29B 109.5 . . ?
C28 C29 H29C 109.5 . . ?
H29A C29 H29C 109.5 . . ?
H29B C29 H29C 109.5 . . ?
C28 C30 H30A 109.5 . . ?
C28 C30 H30B 109.5 . . ?
H30A C30 H30B 109.5 . . ?
C28 C30 H30C 109.5 . . ?
H30A C30 H30C 109.5 . . ?
H30B C30 H30C 109.5 . . ?
C28 C31 H31A 109.5 . . ?
C28 C31 H31B 109.5 . . ?
H31A C31 H31B 109.5 . . ?
C28 C31 H31C 109.5 . . ?
H31A C31 H31C 109.5 . . ?
H31B C31 H31C 109.5 . . ?
C33 C32 C18 111.4(4) . . ?
C33 C32 C34 109.2(5) . . ?
C18 C32 C34 108.6(4) . . ?
C33 C32 C35 107.7(5) . . ?
C18 C32 C35 111.3(4) . . ?
C34 C32 C35 108.6(5) . . ?
C32 C33 H33A 109.5 . . ?
C32 C33 H33B 109.5 . . ?
H33A C33 H33B 109.5 . . ?
C32 C33 H33C 109.5 . . ?
H33A C33 H33C 109.5 . . ?
H33B C33 H33C 109.5 . . ?
C32 C34 H34A 109.5 . . ?
C32 C34 H34B 109.5 . . ?
H34A C34 H34B 109.5 . . ?
C32 C34 H34C 109.5 . . ?
H34A C34 H34C 109.5 . . ?
H34B C34 H34C 109.5 . . ?
C32 C35 H35A 109.5 . . ?
C32 C35 H35B 109.5 . . ?
H35A C35 H35B 109.5 . . ?
C32 C35 H35C 109.5 . . ?
H35A C35 H35C 109.5 . . ?
H35B C35 H35C 109.5 . . ?
C6 C36 C48 118.6(3) . . ?
C6 C36 C37 115.3(3) . . ?
C48 C36 C37 101.1(3) . . ?
C6 C36 C11 101.7(3) . . ?
C48 C36 C11 108.7(3) . . ?
C37 C36 C11 111.5(3) . . ?
C38 C37 C42 120.6(4) . . ?
C38 C37 C36 129.1(4) . . ?
C42 C37 C36 110.1(4) . . ?
C37 C38 C39 121.1(5) . . ?
C37 C38 H38A 119.5 . . ?
C39 C38 H38A 119.5 . . ?
C40 C39 C38 117.0(5) . . ?
C40 C39 C53 121.3(4) . . ?
C38 C39 C53 121.6(5) . . ?
C39 C40 C41 122.5(5) . . ?
C39 C40 H40A 118.8 . . ?
C41 C40 H40A 118.8 . . ?
C42 C41 C40 118.7(5) . . ?
C42 C41 H41A 120.7 . . ?
C40 C41 H41A 120.7 . . ?
C41 C42 C37 120.1(5) . . ?
C41 C42 C43 130.8(5) . . ?
C37 C42 C43 109.1(4) . . ?
C44 C43 C48 118.9(4) . . ?
C44 C43 C42 132.0(4) . . ?
C48 C43 C42 109.1(4) . . ?
C43 C44 C45 119.3(4) . . ?
C43 C44 H44A 120.3 . . ?
C45 C44 H44A 120.3 . . ?
C46 C45 C44 122.6(4) . . ?
C46 C45 H45A 118.7 . . ?
C44 C45 H45A 118.7 . . ?
C45 C46 C47 117.3(4) . . ?
C45 C46 C49 118.7(4) . . ?
C47 C46 C49 124.0(4) . . ?
C48 C47 C46 120.6(4) . . ?
C48 C47 H47A 119.7 . . ?
C46 C47 H47A 119.7 . . ?
C47 C48 C43 121.1(4) . . ?
C47 C48 C36 129.4(4) . . ?
C43 C48 C36 109.2(4) . . ?
C46 C49 C51 112.7(4) . . ?
C46 C49 C50 109.7(4) . . ?
C51 C49 C50 108.2(5) . . ?
C46 C49 C52 108.9(4) . . ?
C51 C49 C52 107.6(5) . . ?
C50 C49 C52 109.7(4) . . ?
C49 C50 H50A 109.5 . . ?
C49 C50 H50B 109.5 . . ?
H50A C50 H50B 109.5 . . ?
C49 C50 H50C 109.5 . . ?
H50A C50 H50C 109.5 . . ?
H50B C50 H50C 109.5 . . ?
C49 C51 H51A 109.5 . . ?
C49 C51 H51B 109.5 . . ?
H51A C51 H51B 109.5 . . ?
C49 C51 H51C 109.5 . . ?
H51A C51 H51C 109.5 . . ?
H51B C51 H51C 109.5 . . ?
C49 C52 H52A 109.5 . . ?
C49 C52 H52B 109.5 . . ?
H52A C52 H52B 109.5 . . ?
C49 C52 H52C 109.5 . . ?
H52A C52 H52C 109.5 . . ?
H52B C52 H52C 109.5 . . ?
C54 C53 C39 109.2(5) . . ?
C55A C53 C39 112.4(6) . . ?
C54 C53 C55 109.1(4) . . ?
C39 C53 C55 111.9(5) . . ?
C55A C53 C56A 108.7(4) . . ?
C39 C53 C56A 113.0(7) . . ?
C54 C53 C56 108.6(4) . . ?
C39 C53 C56 110.4(5) . . ?
C55 C53 C56 107.6(4) . . ?
C55A C53 C54A 108.2(4) . . ?
C39 C53 C54A 106.8(6) . . ?
C56A C53 C54A 107.6(4) . . ?
C53 C54 H54A 109.5 . . ?
C53 C54 H54B 109.5 . . ?
H54A C54 H54B 109.5 . . ?
C53 C54 H54C 109.5 . . ?
H54A C54 H54C 109.5 . . ?
H54B C54 H54C 109.5 . . ?
C53 C55 H55A 109.5 . . ?
C53 C55 H55B 109.5 . . ?
H55A C55 H55B 109.5 . . ?
C53 C55 H55C 109.5 . . ?
H55A C55 H55C 109.5 . . ?
H55B C55 H55C 109.5 . . ?
C53 C56 H56A 109.5 . . ?
C53 C56 H56B 109.5 . . ?
H56A C56 H56B 109.5 . . ?
C53 C56 H56C 109.5 . . ?
H56A C56 H56C 109.5 . . ?
H56B C56 H56C 109.5 . . ?
C53 C54A H54D 109.5 . . ?
C53 C54A H54E 109.5 . . ?
H54D C54A H54E 109.5 . . ?
C53 C54A H54F 109.5 . . ?
H54D C54A H54F 109.5 . . ?
H54E C54A H54F 109.5 . . ?
C53 C55A H55D 109.5 . . ?
C53 C55A H55E 109.5 . . ?
H55D C55A H55E 109.5 . . ?
C53 C55A H55F 109.5 . . ?
H55D C55A H55F 109.5 . . ?
H55E C55A H55F 109.5 . . ?
C53 C56A H56D 109.5 . . ?
C53 C56A H56E 109.5 . . ?
H56D C56A H56E 109.5 . . ?
C53 C56A H56F 109.5 . . ?
H56D C56A H56F 109.5 . . ?
H56E C56A H56F 109.5 . . ?
N1 C57 C58 113.6(4) . . ?
N1 C57 C62 127.0(5) . . ?
C58 C57 C62 119.3(4) . . ?
C59 C58 C57 119.2(5) . . ?
C59 C58 C63 121.6(5) . . ?
C57 C58 C63 119.2(5) . . ?
C60 C59 C58 122.4(5) . . ?
C60 C59 H59A 118.8 . . ?
C58 C59 H59A 118.8 . . ?
C59 C60 C61 117.2(5) . . ?
C59 C60 C64 120.7(5) . . ?
C61 C60 C64 122.1(5) . . ?
C62 C61 C60 123.1(5) . . ?
C62 C61 H61A 118.5 . . ?
C60 C61 H61A 118.5 . . ?
C61 C62 C57 118.8(5) . . ?
C61 C62 C65 119.9(5) . . ?
C57 C62 C65 121.4(4) . . ?
C58 C63 H63A 109.5 . . ?
C58 C63 H63B 109.5 . . ?
H63A C63 H63B 109.5 . . ?
C58 C63 H63C 109.5 . . ?
H63A C63 H63C 109.5 . . ?
H63B C63 H63C 109.5 . . ?
C60 C64 H64A 109.5 . . ?
C60 C64 H64B 109.5 . . ?
H64A C64 H64B 109.5 . . ?
C60 C64 H64C 109.5 . . ?
H64A C64 H64C 109.5 . . ?
H64B C64 H64C 109.5 . . ?
C62 C65 H65A 109.5 . . ?
C62 C65 H65B 109.5 . . ?
H65A C65 H65B 109.5 . . ?
C62 C65 H65C 109.5 . . ?
H65A C65 H65C 109.5 . . ?
H65B C65 H65C 109.5 . . ?

loop_
_geom_bond_atom_site_label_1
_geom_bond_atom_site_label_2
_geom_bond_distance
_geom_bond_site_symmetry_2
_geom_bond_publ_flag
Ge1 N1 1.647(4) . ?
Ge1 C1 1.931(4) . ?
Ge1 Cl1 2.2043(12) . ?
N1 C57 1.402(6) . ?
C1 C2 1.414(6) . ?
C1 C6 1.420(6) . ?
C2 C3 1.387(6) . ?
C2 C15 1.522(6) . ?
C3 C4 1.394(6) . ?
C3 C8 1.522(6) . ?
C4 C5 1.386(6) . ?
C4 H4A 0.9500 . ?
C5 C6 1.405(6) . ?
C5 C12 1.513(6) . ?
C6 C36 1.521(6) . ?
C7 C8 1.518(6) . ?
C7 C15 1.566(6) . ?
C7 H7A 0.9900 . ?
C7 H7B 0.9900 . ?
C8 C9 1.526(7) . ?
C8 C10 1.543(7) . ?
C9 H9A 0.9800 . ?
C9 H9B 0.9800 . ?
C9 H9C 0.9800 . ?
C10 H10A 0.9800 . ?
C10 H10B 0.9800 . ?
C10 H10C 0.9800 . ?
C11 C12 1.533(6) . ?
C11 C36 1.566(6) . ?
C11 H11A 0.9900 . ?
C11 H11B 0.9900 . ?
C12 C13 1.542(6) . ?
C12 C14 1.542(6) . ?
C13 H13A 0.9800 . ?
C13 H13B 0.9800 . ?
C13 H13C 0.9800 . ?
C14 H14A 0.9800 . ?
C14 H14B 0.9800 . ?
C14 H14C 0.9800 . ?
C15 C27 1.524(6) . ?
C15 C16 1.537(6) . ?
C16 C17 1.371(6) . ?
C16 C21 1.405(6) . ?
C17 C18 1.404(7) . ?
C17 H17A 0.9500 . ?
C18 C19 1.387(7) . ?
C18 C32 1.535(6) . ?
C19 C20 1.383(7) . ?
C19 H19A 0.9500 . ?
C20 C21 1.389(6) . ?
C20 H20A 0.9500 . ?
C21 C22 1.458(6) . ?
C22 C23 1.391(6) . ?
C22 C27 1.399(6) . ?
C23 C24 1.386(6) . ?
C23 H23A 0.9500 . ?
C24 C25 1.401(6) . ?
C24 H24A 0.9500 . ?
C25 C26 1.388(6) . ?
C25 C28 1.522(6) . ?
C26 C27 1.375(6) . ?
C26 H26A 0.9500 . ?
C28 C31 1.508(7) . ?
C28 C30 1.527(7) . ?
C28 C29 1.557(7) . ?
C29 H29A 0.9800 . ?
C29 H29B 0.9800 . ?
C29 H29C 0.9800 . ?
C30 H30A 0.9800 . ?
C30 H30B 0.9800 . ?
C30 H30C 0.9800 . ?
C31 H31A 0.9800 . ?
C31 H31B 0.9800 . ?
C31 H31C 0.9800 . ?
C32 C33 1.534(8) . ?
C32 C34 1.537(7) . ?
C32 C35 1.538(8) . ?
C33 H33A 0.9800 . ?
C33 H33B 0.9800 . ?
C33 H33C 0.9800 . ?
C34 H34A 0.9800 . ?
C34 H34B 0.9800 . ?
C34 H34C 0.9800 . ?
C35 H35A 0.9800 . ?
C35 H35B 0.9800 . ?
C35 H35C 0.9800 . ?
C36 C48 1.540(6) . ?
C36 C37 1.544(6) . ?
C37 C38 1.378(6) . ?
C37 C42 1.388(6) . ?
C38 C39 1.394(7) . ?
C38 H38A 0.9500 . ?
C39 C40 1.392(7) . ?
C39 C53 1.520(7) . ?
C40 C41 1.399(7) . ?
C40 H40A 0.9500 . ?
C41 C42 1.371(6) . ?
C41 H41A 0.9500 . ?
C42 C43 1.466(6) . ?
C43 C44 1.381(6) . ?
C43 C48 1.407(6) . ?
C44 C45 1.386(7) . ?
C44 H44A 0.9500 . ?
C45 C46 1.384(7) . ?
C45 H45A 0.9500 . ?
C46 C47 1.408(6) . ?
C46 C49 1.521(7) . ?
C47 C48 1.367(6) . ?
C47 H47A 0.9500 . ?
C49 C51 1.542(7) . ?
C49 C50 1.542(8) . ?
C49 C52 1.542(7) . ?
C50 H50A 0.9800 . ?
C50 H50B 0.9800 . ?
C50 H50C 0.9800 . ?
C51 H51A 0.9800 . ?
C51 H51B 0.9800 . ?
C51 H51C 0.9800 . ?
C52 H52A 0.9800 . ?
C52 H52B 0.9800 . ?
C52 H52C 0.9800 . ?
C53 C54 1.510(6) . ?
C53 C55A 1.513(6) . ?
C53 C55 1.521(6) . ?
C53 C56A 1.523(6) . ?
C53 C56 1.526(6) . ?
C53 C54A 1.528(6) . ?
C54 H54A 0.9800 . ?
C54 H54B 0.9800 . ?
C54 H54C 0.9800 . ?
C55 H55A 0.9800 . ?
C55 H55B 0.9800 . ?
C55 H55C 0.9800 . ?
C56 H56A 0.9800 . ?
C56 H56B 0.9800 . ?
C56 H56C 0.9800 . ?
C54A H54D 0.9800 . ?
C54A H54E 0.9800 . ?
C54A H54F 0.9800 . ?
C55A H55D 0.9800 . ?
C55A H55E 0.9800 . ?
C55A H55F 0.9800 . ?
C56A H56D 0.9800 . ?
C56A H56E 0.9800 . ?
C56A H56F 0.9800 . ?
C57 C58 1.408(7) . ?
C57 C62 1.413(7) . ?
C58 C59 1.396(7) . ?
C58 C63 1.484(7) . ?
C59 C60 1.384(7) . ?
C59 H59A 0.9500 . ?
C60 C61 1.390(7) . ?
C60 C64 1.502(7) . ?
C61 C62 1.385(7) . ?
C61 H61A 0.9500 . ?
C62 C65 1.510(7) . ?
C63 H63A 0.9800 . ?
C63 H63B 0.9800 . ?
C63 H63C 0.9800 . ?
C64 H64A 0.9800 . ?
C64 H64B 0.9800 . ?
C64 H64C 0.9800 . ?
C65 H65A 0.9800 . ?
C65 H65B 0.9800 . ?
C65 H65C 0.9800 . ?
